data_1503223
loop_
_publ_author_name
'An, Peng'
'Shi, Zi-Fa'
'Dou, Wei'
'Cao, Xiao-Ping'
'Zhang, Hao-Li'

_publ_section_title
;
 Synthesis of 1,4-bis[2,2-bis(4-alkoxyphenyl)vinyl]benzenes and side chain
 modulation of their solid-state emission.
;
_journal_issue 19
_journal_name_full 'Organic letters'
_journal_page_first 4364
_journal_page_last 4367
_journal_paper_doi 10.1021/ol101847w
_journal_volume 12
_journal_year 2010
_chemical_formula_sum 'C38 H34 O4'
_chemical_formula_weight 554.65
_chemical_name_systematic
; 
 ? 
;
_space_group_IT_number 2
_symmetry_cell_setting triclinic
_symmetry_space_group_name_Hall '-P 1'
_symmetry_space_group_name_H-M 'P -1'
_atom_sites_solution_hydrogens geom
_atom_sites_solution_primary direct
_atom_sites_solution_secondary difmap
_audit_creation_method SHELXL-97
_cell_angle_alpha 97.762(11)
_cell_angle_beta 100.795(9)
_cell_angle_gamma 101.825(9)
_cell_formula_units_Z 2
_cell_length_a 7.272(3)
_cell_length_b 12.692(5)
_cell_length_c 17.264(7)
_cell_measurement_reflns_used 357
_cell_measurement_temperature 296(2)
_cell_measurement_theta_max 16.53
_cell_measurement_theta_min 2.70
_cell_volume 1506.9(11)
_computing_cell_refinement 'Bruker SAINT'
_computing_data_collection 'Bruker APEX2'
_computing_data_reduction 'Bruker SAINT'
_computing_molecular_graphics 'Bruker SHELXTL'
_computing_publication_material 'Bruker SHELXTL'
_computing_structure_refinement 'SHELXL-97 (Sheldrick, 2008)'
_computing_structure_solution 'SHELXS-97 (Sheldrick, 2008)'
_diffrn_ambient_temperature 296(2)
_diffrn_measured_fraction_theta_full 0.989
_diffrn_measured_fraction_theta_max 0.989
_diffrn_measurement_device_type 'Bruker APEX-II CCD'
_diffrn_measurement_method '\f and \w scans'
_diffrn_radiation_monochromator graphite
_diffrn_radiation_source 'fine-focus sealed tube'
_diffrn_radiation_type MoK\a
_diffrn_radiation_wavelength 0.71073
_diffrn_reflns_av_R_equivalents 0.0896
_diffrn_reflns_av_sigmaI/netI 0.2094
_diffrn_reflns_limit_h_max 8
_diffrn_reflns_limit_h_min -8
_diffrn_reflns_limit_k_max 14
_diffrn_reflns_limit_k_min -15
_diffrn_reflns_limit_l_max 20
_diffrn_reflns_limit_l_min -20
_diffrn_reflns_number 8219
_diffrn_reflns_theta_full 25.50
_diffrn_reflns_theta_max 25.50
_diffrn_reflns_theta_min 1.22
_exptl_absorpt_coefficient_mu 0.078
_exptl_absorpt_correction_T_max 0.9907
_exptl_absorpt_correction_T_min 0.9657
_exptl_absorpt_correction_type multi-scan
_exptl_crystal_colour yellow
_exptl_crystal_density_diffrn 1.223
_exptl_crystal_density_method 'not measured'
_exptl_crystal_description block
_exptl_crystal_F_000 588
_exptl_crystal_size_max 0.45
_exptl_crystal_size_mid 0.15
_exptl_crystal_size_min 0.12
_refine_diff_density_max 0.318
_refine_diff_density_min -0.194
_refine_diff_density_rms 0.042
_refine_ls_extinction_coef 0.013(2)
_refine_ls_extinction_expression Fc^*^=kFc[1+0.001xFc^2^\l^3^/sin(2\q)]^-1/4^
_refine_ls_extinction_method SHELXL
_refine_ls_goodness_of_fit_ref 0.849
_refine_ls_hydrogen_treatment constr
_refine_ls_matrix_type full
_refine_ls_number_parameters 384
_refine_ls_number_reflns 5547
_refine_ls_number_restraints 0
_refine_ls_restrained_S_all 0.849
_refine_ls_R_factor_all 0.2725
_refine_ls_R_factor_gt 0.0765
_refine_ls_shift/su_max 0.000
_refine_ls_shift/su_mean 0.000
_refine_ls_structure_factor_coef Fsqd
_refine_ls_weighting_details 'calc w=1/[\s^2^(Fo^2^)+(0.1000P)^2^+0.1613P] where P=(Fo^2^+2Fc^2^)/3'
_refine_ls_weighting_scheme calc
_refine_ls_wR_factor_gt 0.1652
_refine_ls_wR_factor_ref 0.2645
_reflns_number_gt 1491
_reflns_number_total 5547
_reflns_threshold_expression >2sigma(I)
_cod_data_source_file ol101847w_si_003.cif
_cod_data_source_block p-1
_cod_depositor_comments
;
The following automatic conversions were performed:

'_symmetry_cell_setting' value 'Triclinic' changed to 'triclinic'
according to /home/saulius/struct/CIF-dictionaries/cif_core.dic
dictionary named 'cif_core.dic' version 2.4.2 from 2011-04-26.

Automatic conversion script
Id: cif_fix_values 1715 2011-07-08 13:25:40Z adriana 
;
_cod_original_cell_volume 1506.7(11)
_cod_original_sg_symbol_H-M P-1
_cod_database_code 1503223

loop_
_symmetry_equiv_pos_as_xyz
'x, y, z'
'-x, -y, -z'

loop_
_atom_site_label
_atom_site_type_symbol
_atom_site_fract_x
_atom_site_fract_y
_atom_site_fract_z
_atom_site_U_iso_or_equiv
_atom_site_adp_type
_atom_site_occupancy
_atom_site_symmetry_multiplicity
_atom_site_calc_flag
_atom_site_refinement_flags
C1 C -0.8296(10) -0.2272(6) 0.4941(4) 0.127(3) Uani 1 1 d .
H1A H -0.8263 -0.2964 0.5102 0.191 Uiso 1 1 calc R
H1B H -0.9236 -0.2383 0.4448 0.191 Uiso 1 1 calc R
H1C H -0.8634 -0.1805 0.5350 0.191 Uiso 1 1 calc R
C2 C -0.5039(10) -0.1335(5) 0.5503(5) 0.0756(18) Uani 1 1 d .
C3 C -0.5208(10) -0.1393(5) 0.6276(5) 0.0801(19) Uani 1 1 d .
H3 H -0.6362 -0.1761 0.6373 0.096 Uiso 1 1 calc R
C4 C -0.3686(10) -0.0914(5) 0.6901(4) 0.0787(19) Uani 1 1 d .
H4 H -0.3842 -0.0962 0.7418 0.094 Uiso 1 1 calc R
C5 C -0.1918(9) -0.0358(4) 0.6804(4) 0.0648(16) Uani 1 1 d .
C6 C -0.1773(9) -0.0311(5) 0.6016(4) 0.0763(19) Uani 1 1 d .
H6 H -0.0622 0.0060 0.5917 0.092 Uiso 1 1 calc R
C7 C -0.3297(10) -0.0804(5) 0.5379(4) 0.0797(19) Uani 1 1 d .
H7 H -0.3146 -0.0777 0.4858 0.096 Uiso 1 1 calc R
C8 C -0.0278(8) 0.0183(5) 0.7484(4) 0.0651(16) Uani 1 1 d .
C9 C 0.1150(9) 0.1089(5) 0.7322(3) 0.0670(16) Uani 1 1 d .
C10 C 0.2958(10) 0.1007(5) 0.7274(4) 0.086(2) Uani 1 1 d .
H10 H 0.3332 0.0363 0.7350 0.103 Uiso 1 1 calc R
C11 C 0.4314(9) 0.1910(6) 0.7106(4) 0.092(2) Uani 1 1 d .
H11 H 0.5562 0.1870 0.7076 0.110 Uiso 1 1 calc R
C12 C 0.3651(11) 0.2820(6) 0.6995(4) 0.0781(19) Uani 1 1 d .
C13 C 0.1907(11) 0.2922(6) 0.7053(4) 0.097(2) Uani 1 1 d .
H13 H 0.1539 0.3571 0.6992 0.117 Uiso 1 1 calc R
C14 C 0.0670(9) 0.2064(5) 0.7204(4) 0.086(2) Uani 1 1 d .
H14 H -0.0567 0.2132 0.7230 0.103 Uiso 1 1 calc R
C15 C 0.6795(9) 0.3714(6) 0.6831(4) 0.128(3) Uani 1 1 d .
H15A H 0.7281 0.3391 0.7274 0.192 Uiso 1 1 calc R
H15B H 0.7562 0.4443 0.6885 0.192 Uiso 1 1 calc R
H15C H 0.6853 0.3282 0.6339 0.192 Uiso 1 1 calc R
C16 C -0.0129(8) -0.0114(5) 0.8201(4) 0.0699(17) Uani 1 1 d .
H16 H -0.1029 -0.0739 0.8225 0.084 Uiso 1 1 calc R
C17 C 0.1231(9) 0.0398(5) 0.8950(4) 0.0657(16) Uani 1 1 d .
C18 C 0.2033(10) 0.1525(5) 0.9159(4) 0.082(2) Uani 1 1 d .
H18 H 0.1747 0.1976 0.8794 0.098 Uiso 1 1 calc R
C19 C 0.3227(9) 0.1975(5) 0.9888(4) 0.083(2) Uani 1 1 d .
H19 H 0.3694 0.2731 1.0008 0.099 Uiso 1 1 calc R
C20 C 0.3782(8) 0.1368(5) 1.0460(4) 0.0607(16) Uani 1 1 d .
C21 C 0.3013(8) 0.0244(5) 1.0257(4) 0.0682(17) Uani 1 1 d .
H21 H 0.3349 -0.0203 1.0618 0.082 Uiso 1 1 calc R
C22 C 0.1754(8) -0.0219(5) 0.9528(4) 0.0704(17) Uani 1 1 d .
H22 H 0.1236 -0.0970 0.9419 0.085 Uiso 1 1 calc R
C23 C 0.5136(8) 0.1832(5) 1.1229(4) 0.0676(17) Uani 1 1 d .
H23 H 0.5756 0.1342 1.1461 0.081 Uiso 1 1 calc R
C24 C 0.5620(8) 0.2846(5) 1.1647(4) 0.0641(16) Uani 1 1 d .
C25 C 0.4551(9) 0.3687(5) 1.1451(3) 0.0636(16) Uani 1 1 d .
C26 C 0.2626(9) 0.3535(5) 1.1473(4) 0.0798(19) Uani 1 1 d .
H26 H 0.2010 0.2897 1.1617 0.096 Uiso 1 1 calc R
C27 C 0.1597(9) 0.4292(7) 1.1289(4) 0.096(2) Uani 1 1 d .
H27 H 0.0294 0.4156 1.1296 0.116 Uiso 1 1 calc R
C28 C 0.2475(11) 0.5245(7) 1.1095(4) 0.088(2) Uani 1 1 d .
C29 C 0.4363(11) 0.5432(5) 1.1064(4) 0.087(2) Uani 1 1 d .
H29 H 0.4954 0.6072 1.0915 0.105 Uiso 1 1 calc R
C30 C 0.5414(9) 0.4663(5) 1.1256(3) 0.0732(17) Uani 1 1 d .
H30 H 0.6719 0.4809 1.1253 0.088 Uiso 1 1 calc R
C31 C 0.2066(12) 0.6912(7) 1.0665(5) 0.151(4) Uani 1 1 d .
H31A H 0.3139 0.7344 1.1074 0.226 Uiso 1 1 calc R
H31B H 0.1098 0.7321 1.0567 0.226 Uiso 1 1 calc R
H31C H 0.2491 0.6731 1.0181 0.226 Uiso 1 1 calc R
C32 C 0.7213(9) 0.3188(5) 1.2383(4) 0.0637(16) Uani 1 1 d .
C33 C 0.7243(9) 0.4024(5) 1.2994(4) 0.0676(17) Uani 1 1 d .
H33 H 0.6241 0.4380 1.2944 0.081 Uiso 1 1 calc R
C34 C 0.8702(9) 0.4344(5) 1.3670(4) 0.0738(18) Uani 1 1 d .
H34 H 0.8680 0.4911 1.4068 0.089 Uiso 1 1 calc R
C35 C 1.0199(9) 0.3826(5) 1.3761(4) 0.0686(17) Uani 1 1 d .
C36 C 1.0219(9) 0.2972(5) 1.3178(4) 0.0781(19) Uani 1 1 d .
H36 H 1.1209 0.2607 1.3240 0.094 Uiso 1 1 calc R
C37 C 0.8720(9) 0.2665(5) 1.2492(4) 0.0754(18) Uani 1 1 d .
H37 H 0.8734 0.2093 1.2097 0.091 Uiso 1 1 calc R
C38 C 1.3131(9) 0.3645(6) 1.4597(4) 0.124(3) Uani 1 1 d .
H38A H 1.2589 0.2884 1.4582 0.186 Uiso 1 1 calc R
H38B H 1.3962 0.3959 1.5113 0.186 Uiso 1 1 calc R
H38C H 1.3859 0.3717 1.4189 0.186 Uiso 1 1 calc R
O1 O -0.6455(8) -0.1775(4) 0.4829(3) 0.0993(15) Uani 1 1 d .
O2 O 0.4870(7) 0.3752(4) 0.6823(3) 0.1106(16) Uani 1 1 d .
O3 O 0.1285(7) 0.5940(5) 1.0921(3) 0.1287(19) Uani 1 1 d .
O4 O 1.1604(6) 0.4208(3) 1.4456(3) 0.0898(14) Uani 1 1 d .

loop_
_atom_site_aniso_label
_atom_site_aniso_U_11
_atom_site_aniso_U_22
_atom_site_aniso_U_33
_atom_site_aniso_U_23
_atom_site_aniso_U_13
_atom_site_aniso_U_12
C1 0.100(6) 0.164(8) 0.095(6) 0.030(5) 0.012(5) -0.017(6)
C2 0.079(5) 0.069(4) 0.074(5) 0.015(4) 0.011(5) 0.010(4)
C3 0.077(5) 0.086(5) 0.080(5) 0.024(4) 0.023(4) 0.014(4)
C4 0.078(5) 0.097(5) 0.068(5) 0.027(4) 0.026(4) 0.020(4)
C5 0.073(5) 0.058(4) 0.069(5) 0.016(3) 0.025(4) 0.015(3)
C6 0.084(5) 0.063(4) 0.082(5) 0.015(4) 0.035(4) 0.002(4)
C7 0.090(5) 0.074(4) 0.072(5) 0.012(4) 0.027(5) 0.002(4)
C8 0.070(4) 0.055(4) 0.073(5) 0.011(4) 0.024(4) 0.014(3)
C9 0.077(4) 0.063(4) 0.064(4) 0.016(3) 0.019(4) 0.017(4)
C10 0.090(5) 0.077(5) 0.101(6) 0.010(4) 0.043(4) 0.028(4)
C11 0.076(5) 0.110(6) 0.096(5) 0.010(5) 0.034(4) 0.027(5)
C12 0.091(5) 0.070(5) 0.074(5) 0.023(4) 0.020(4) 0.013(5)
C13 0.078(5) 0.082(5) 0.132(7) 0.027(5) 0.016(5) 0.023(4)
C14 0.079(5) 0.072(5) 0.102(6) 0.032(4) 0.013(4) 0.006(4)
C15 0.054(4) 0.187(8) 0.128(7) -0.024(6) 0.030(5) 0.020(5)
C16 0.075(4) 0.064(4) 0.075(5) 0.014(4) 0.026(4) 0.017(3)
C17 0.074(4) 0.064(4) 0.071(5) 0.021(4) 0.030(4) 0.024(4)
C18 0.115(6) 0.065(5) 0.068(5) 0.019(4) 0.020(4) 0.023(4)
C19 0.105(5) 0.073(5) 0.074(5) 0.020(4) 0.030(4) 0.016(4)
C20 0.060(4) 0.069(4) 0.059(4) 0.013(4) 0.019(4) 0.023(3)
C21 0.079(4) 0.061(4) 0.075(5) 0.019(4) 0.030(4) 0.023(4)
C22 0.071(4) 0.064(4) 0.080(5) 0.017(4) 0.026(4) 0.013(3)
C23 0.075(4) 0.068(4) 0.070(5) 0.023(4) 0.025(4) 0.024(3)
C24 0.070(4) 0.066(4) 0.063(4) 0.016(3) 0.025(4) 0.016(4)
C25 0.065(4) 0.066(4) 0.060(4) 0.009(3) 0.019(3) 0.012(3)
C26 0.078(5) 0.081(5) 0.090(5) 0.021(4) 0.032(4) 0.023(4)
C27 0.064(4) 0.096(6) 0.130(7) 0.016(5) 0.023(4) 0.026(5)
C28 0.085(6) 0.096(6) 0.083(5) 0.008(4) 0.001(5) 0.040(5)
C29 0.097(5) 0.085(5) 0.087(5) 0.035(4) 0.014(4) 0.030(5)
C30 0.073(4) 0.081(5) 0.073(5) 0.021(4) 0.023(4) 0.026(4)
C31 0.185(9) 0.137(8) 0.166(9) 0.066(7) 0.041(7) 0.092(7)
C32 0.078(5) 0.060(4) 0.067(4) 0.017(3) 0.033(4) 0.031(4)
C33 0.070(4) 0.071(4) 0.068(4) 0.020(4) 0.016(4) 0.024(3)
C34 0.090(5) 0.066(4) 0.073(5) 0.017(4) 0.022(4) 0.030(4)
C35 0.071(5) 0.066(4) 0.071(5) 0.015(4) 0.015(4) 0.020(4)
C36 0.077(5) 0.081(5) 0.091(5) 0.026(4) 0.026(4) 0.036(4)
C37 0.079(5) 0.076(4) 0.083(5) 0.017(4) 0.031(4) 0.031(4)
C38 0.084(5) 0.148(7) 0.138(7) 0.026(6) -0.013(5) 0.056(5)
O1 0.111(4) 0.094(3) 0.077(3) 0.017(3) 0.013(3) -0.006(3)
O2 0.118(4) 0.088(3) 0.130(4) 0.031(3) 0.031(3) 0.023(3)
O3 0.123(4) 0.133(5) 0.153(5) 0.046(4) 0.027(4) 0.072(4)
O4 0.082(3) 0.099(3) 0.084(3) 0.014(3) 0.003(3) 0.027(3)

loop_
_atom_type_symbol
_atom_type_description
_atom_type_scat_dispersion_real
_atom_type_scat_dispersion_imag
_atom_type_scat_source
C C 0.0033 0.0016 'International Tables Vol C Tables 4.2.6.8 and 6.1.1.4'
H H 0.0000 0.0000 'International Tables Vol C Tables 4.2.6.8 and 6.1.1.4'
O O 0.0106 0.0060 'International Tables Vol C Tables 4.2.6.8 and 6.1.1.4'

loop_
_geom_angle_atom_site_label_1
_geom_angle_atom_site_label_2
_geom_angle_atom_site_label_3
_geom_angle
O1 C1 H1A 109.5
O1 C1 H1B 109.5
H1A C1 H1B 109.5
O1 C1 H1C 109.5
H1A C1 H1C 109.5
H1B C1 H1C 109.5
O1 C2 C3 125.8(7)
O1 C2 C7 115.8(7)
C3 C2 C7 118.5(7)
C4 C3 C2 120.2(6)
C4 C3 H3 119.9
C2 C3 H3 119.9
C3 C4 C5 123.3(6)
C3 C4 H4 118.4
C5 C4 H4 118.4
C4 C5 C6 115.7(6)
C4 C5 C8 123.3(6)
C6 C5 C8 121.0(6)
C7 C6 C5 121.5(6)
C7 C6 H6 119.3
C5 C6 H6 119.3
C2 C7 C6 120.9(7)
C2 C7 H7 119.6
C6 C7 H7 119.6
C16 C8 C9 122.3(6)
C16 C8 C5 122.0(6)
C9 C8 C5 115.7(6)
C10 C9 C14 117.2(6)
C10 C9 C8 122.3(6)
C14 C9 C8 120.5(6)
C9 C10 C11 120.8(6)
C9 C10 H10 119.6
C11 C10 H10 119.6
C12 C11 C10 116.0(6)
C12 C11 H11 122.0
C10 C11 H11 122.0
C13 C12 C11 124.0(7)
C13 C12 O2 115.6(7)
C11 C12 O2 120.4(7)
C12 C13 C14 118.6(7)
C12 C13 H13 120.7
C14 C13 H13 120.7
C13 C14 C9 123.3(7)
C13 C14 H14 118.3
C9 C14 H14 118.3
O2 C15 H15A 109.5
O2 C15 H15B 109.5
H15A C15 H15B 109.5
O2 C15 H15C 109.5
H15A C15 H15C 109.5
H15B C15 H15C 109.5
C8 C16 C17 129.4(6)
C8 C16 H16 115.3
C17 C16 H16 115.3
C22 C17 C18 115.7(6)
C22 C17 C16 120.9(6)
C18 C17 C16 123.4(6)
C19 C18 C17 121.2(6)
C19 C18 H18 119.4
C17 C18 H18 119.4
C18 C19 C20 123.6(6)
C18 C19 H19 118.2
C20 C19 H19 118.2
C19 C20 C21 116.0(6)
C19 C20 C23 124.2(6)
C21 C20 C23 119.8(6)
C22 C21 C20 121.0(6)
C22 C21 H21 119.5
C20 C21 H21 119.5
C21 C22 C17 122.6(6)
C21 C22 H22 118.7
C17 C22 H22 118.7
C24 C23 C20 130.0(6)
C24 C23 H23 115.0
C20 C23 H23 115.0
C23 C24 C25 122.7(6)
C23 C24 C32 121.6(6)
C25 C24 C32 115.6(5)
C26 C25 C30 116.6(6)
C26 C25 C24 120.7(6)
C30 C25 C24 122.6(6)
C27 C26 C25 122.1(6)
C27 C26 H26 118.9
C25 C26 H26 118.9
C28 C27 C26 120.1(7)
C28 C27 H27 119.9
C26 C27 H27 119.9
C29 C28 C27 120.0(7)
C29 C28 O3 125.3(8)
C27 C28 O3 114.7(7)
C28 C29 C30 119.8(7)
C28 C29 H29 120.1
C30 C29 H29 120.1
C25 C30 C29 121.2(6)
C25 C30 H30 119.4
C29 C30 H30 119.4
O3 C31 H31A 109.5
O3 C31 H31B 109.5
H31A C31 H31B 109.5
O3 C31 H31C 109.5
H31A C31 H31C 109.5
H31B C31 H31C 109.5
C33 C32 C37 116.7(6)
C33 C32 C24 121.9(6)
C37 C32 C24 121.4(6)
C34 C33 C32 122.3(6)
C34 C33 H33 118.9
C32 C33 H33 118.9
C33 C34 C35 120.1(6)
C33 C34 H34 120.0
C35 C34 H34 120.0
C34 C35 O4 116.0(6)
C34 C35 C36 120.1(6)
O4 C35 C36 123.9(6)
C35 C36 C37 118.7(6)
C35 C36 H36 120.7
C37 C36 H36 120.7
C32 C37 C36 122.2(6)
C32 C37 H37 118.9
C36 C37 H37 118.9
O4 C38 H38A 109.5
O4 C38 H38B 109.5
H38A C38 H38B 109.5
O4 C38 H38C 109.5
H38A C38 H38C 109.5
H38B C38 H38C 109.5
C2 O1 C1 116.9(6)
C15 O2 C12 117.2(6)
C28 O3 C31 117.8(7)
C35 O4 C38 117.7(5)

loop_
_geom_bond_atom_site_label_1
_geom_bond_atom_site_label_2
_geom_bond_distance
C1 O1 1.419(7)
C1 H1A 0.9600
C1 H1B 0.9600
C1 H1C 0.9600
C2 O1 1.366(7)
C2 C3 1.373(8)
C2 C7 1.377(8)
C3 C4 1.363(7)
C3 H3 0.9300
C4 C5 1.385(7)
C4 H4 0.9300
C5 C6 1.391(8)
C5 C8 1.481(7)
C6 C7 1.380(7)
C6 H6 0.9300
C7 H7 0.9300
C8 C16 1.334(7)
C8 C9 1.479(8)
C9 C10 1.357(8)
C9 C14 1.382(7)
C10 C11 1.451(8)
C10 H10 0.9300
C11 C12 1.362(8)
C11 H11 0.9300
C12 C13 1.322(8)
C12 O2 1.428(7)
C13 C14 1.352(8)
C13 H13 0.9300
C14 H14 0.9300
C15 O2 1.408(7)
C15 H15A 0.9600
C15 H15B 0.9600
C15 H15C 0.9600
C16 C17 1.449(7)
C16 H16 0.9300
C17 C22 1.394(7)
C17 C18 1.400(7)
C18 C19 1.363(7)
C18 H18 0.9300
C19 C20 1.383(7)
C19 H19 0.9300
C20 C21 1.390(7)
C20 C23 1.463(7)
C21 C22 1.385(7)
C21 H21 0.9300
C22 H22 0.9300
C23 C24 1.331(7)
C23 H23 0.9300
C24 C25 1.482(8)
C24 C32 1.495(7)
C25 C26 1.382(7)
C25 C30 1.383(7)
C26 C27 1.368(8)
C26 H26 0.9300
C27 C28 1.362(9)
C27 H27 0.9300
C28 C29 1.357(9)
C28 O3 1.381(8)
C29 C30 1.394(8)
C29 H29 0.9300
C30 H30 0.9300
C31 O3 1.412(8)
C31 H31A 0.9600
C31 H31B 0.9600
C31 H31C 0.9600
C32 C33 1.385(7)
C32 C37 1.390(7)
C33 C34 1.373(7)
C33 H33 0.9300
C34 C35 1.378(7)
C34 H34 0.9300
C35 O4 1.378(6)
C35 C36 1.381(8)
C36 C37 1.400(7)
C36 H36 0.9300
C37 H37 0.9300
C38 O4 1.440(7)
C38 H38A 0.9600
C38 H38B 0.9600
C38 H38C 0.9600

loop_
_geom_torsion_atom_site_label_1
_geom_torsion_atom_site_label_2
_geom_torsion_atom_site_label_3
_geom_torsion_atom_site_label_4
_geom_torsion
O1 C2 C3 C4 -179.7(6)
C7 C2 C3 C4 1.3(10)
C2 C3 C4 C5 -0.4(10)
C3 C4 C5 C6 0.1(9)
C3 C4 C5 C8 178.7(6)
C4 C5 C6 C7 -0.8(9)
C8 C5 C6 C7 -179.4(5)
O1 C2 C7 C6 178.9(5)
C3 C2 C7 C6 -2.1(9)
C5 C6 C7 C2 1.8(9)
C4 C5 C8 C16 22.8(9)
C6 C5 C8 C16 -158.7(6)
C4 C5 C8 C9 -155.6(6)
C6 C5 C8 C9 22.9(8)
C16 C8 C9 C10 71.5(9)
C5 C8 C9 C10 -110.1(7)
C16 C8 C9 C14 -109.2(7)
C5 C8 C9 C14 69.2(7)
C14 C9 C10 C11 0.0(9)
C8 C9 C10 C11 179.3(6)
C9 C10 C11 C12 -0.6(10)
C10 C11 C12 C13 1.8(10)
C10 C11 C12 O2 -179.7(6)
C11 C12 C13 C14 -2.4(12)
O2 C12 C13 C14 179.1(6)
C12 C13 C14 C9 1.7(11)
C10 C9 C14 C13 -0.6(10)
C8 C9 C14 C13 -179.9(6)
C9 C8 C16 C17 6.2(10)
C5 C8 C16 C17 -172.1(5)
C8 C16 C17 C22 -151.6(6)
C8 C16 C17 C18 31.4(10)
C22 C17 C18 C19 -0.7(9)
C16 C17 C18 C19 176.4(6)
C17 C18 C19 C20 2.0(10)
C18 C19 C20 C21 -1.3(9)
C18 C19 C20 C23 176.9(6)
C19 C20 C21 C22 -0.6(8)
C23 C20 C21 C22 -178.9(5)
C20 C21 C22 C17 1.9(9)
C18 C17 C22 C21 -1.2(8)
C16 C17 C22 C21 -178.4(5)
C19 C20 C23 C24 23.4(10)
C21 C20 C23 C24 -158.5(6)
C20 C23 C24 C25 11.0(10)
C20 C23 C24 C32 -173.0(5)
C23 C24 C25 C26 61.3(8)
C32 C24 C25 C26 -114.9(6)
C23 C24 C25 C30 -120.2(7)
C32 C24 C25 C30 63.5(7)
C30 C25 C26 C27 1.9(9)
C24 C25 C26 C27 -179.5(6)
C25 C26 C27 C28 -1.7(11)
C26 C27 C28 C29 1.7(11)
C26 C27 C28 O3 179.9(6)
C27 C28 C29 C30 -2.1(11)
O3 C28 C29 C30 179.9(6)
C26 C25 C30 C29 -2.3(9)
C24 C25 C30 C29 179.2(6)
C28 C29 C30 C25 2.4(10)
C23 C24 C32 C33 -152.6(6)
C25 C24 C32 C33 23.6(8)
C23 C24 C32 C37 26.1(8)
C25 C24 C32 C37 -157.6(5)
C37 C32 C33 C34 1.3(8)
C24 C32 C33 C34 -179.9(5)
C32 C33 C34 C35 -0.4(9)
C33 C34 C35 O4 179.5(5)
C33 C34 C35 C36 -1.1(9)
C34 C35 C36 C37 1.4(9)
O4 C35 C36 C37 -179.2(5)
C33 C32 C37 C36 -1.0(8)
C24 C32 C37 C36 -179.7(5)
C35 C36 C37 C32 -0.4(9)
C3 C2 O1 C1 4.5(9)
C7 C2 O1 C1 -176.5(6)
C13 C12 O2 C15 174.2(6)
C11 C12 O2 C15 -4.4(9)
C29 C28 O3 C31 2.1(11)
C27 C28 O3 C31 -176.0(7)
C34 C35 O4 C38 176.3(6)
C36 C35 O4 C38 -3.1(8)

loop_
_cod_related_entry_id
_cod_related_entry_database
_cod_related_entry_code
1 ChemSpider 9115880
